data_7222677
loop_
_publ_author_name
'Wartenberg, F.'
'Kranenberg, C.'
'Pocha, R.'
'Poettgen, R.'
'Mewis, A.'
'Johrendt, D.'
'Mosel, B.D.'
'Hoffmann, R.D.'

_publ_section_title
;
 Neue Pnictide im (Ca Al2 Si2)-Typ und dessen Existenzgebiet
;
_journal_name_full
;
Zeitschrift fuer Naturforschung, Teil B. Anorganische Chemie, Organische 
Chemie (42,1987-)
;
_journal_page_first 1270
_journal_page_last 1276
_journal_volume 57
_journal_year 2002
_chemical_formula_sum 'Mg2 Sb2 Yb'
_chemical_name_systematic 'Yb Mg2 Sb2'
_space_group_IT_number 164
_symmetry_space_group_name_Hall '-P 3 2"'
_symmetry_space_group_name_H-M 'P -3 m 1'
_cell_angle_alpha 90
_cell_angle_beta 90
_cell_angle_gamma 120
_cell_formula_units_Z 1
_cell_length_a 4.65
_cell_length_b 4.65
_cell_length_c 7.54
_cell_volume 141.191
_citation_journal_id_ASTM ZNBSEN
_cod_data_source_file Wartenberg_ZNBSEN_2002_746.cif
_cod_data_source_block Mg2Sb2Yb1
_cod_original_cell_volume 141.1913
_cod_original_formula_sum 'Mg2 Sb2 Yb1'
_cod_database_code 7222677

loop_
_symmetry_equiv_pos_as_xyz
x,y,z
-y,x-y,z
-x+y,-x,z
y,x,-z
-x,-x+y,-z
x-y,-y,-z
-x,-y,-z
y,-x+y,-z
x-y,x,-z
-y,-x,z
x,x-y,z
-x+y,y,z

loop_
_atom_site_label
_atom_site_type_symbol
_atom_site_fract_x
_atom_site_fract_y
_atom_site_fract_z
_atom_site_occupancy
_atom_site_U_iso_or_equiv
Sb1 Sb -0.3333 0.3333 0.24529 1 0.0
Yb1 Yb 0 0 0 1 0.0
Mg1 Mg -0.3333 0.3333 0.6317 1 0.0
